data_4069686
loop_
_publ_author_name
'Gandolfi, Claudio'
'Heckenroth, Marion'
'Neels, Antonia'
'Laurenczy, G\'abor'
'Albrecht, Martin'

_publ_section_title
;
 Chelating NHC Ruthenium(II) Complexes as Robust Homogeneous Hydrogenation
 Catalysts
;
_journal_issue 17
_journal_name_full Organometallics
_journal_page_first 5112
_journal_paper_doi 10.1021/om900356w
_journal_volume 28
_journal_year 2009
_chemical_formula_sum 'C31 H36 Cl3 N2 O2 P Ru'
_chemical_formula_weight 707.01
_chemical_name_systematic
; 
 ? 
;
_space_group_IT_number 61
_symmetry_cell_setting orthorhombic
_symmetry_space_group_name_Hall '-P 2ac 2ab'
_symmetry_space_group_name_H-M 'P b c a'
_atom_sites_solution_hydrogens geom
_atom_sites_solution_primary direct
_atom_sites_solution_secondary difmap
_audit_creation_method SHELXL-97
_cell_angle_alpha 90.00
_cell_angle_beta 90.00
_cell_angle_gamma 90.00
_cell_formula_units_Z 16
_cell_length_a 33.7082(10)
_cell_length_b 10.0040(3)
_cell_length_c 37.0802(17)
_cell_measurement_reflns_used 50857
_cell_measurement_temperature 173(2)
_cell_measurement_theta_max 25.75
_cell_measurement_theta_min 2.15
_cell_volume 12504.1(8)
_computing_cell_refinement 'CELL (Stoe IPDS Software, 2000)'
_computing_data_collection 'EXPOSE (Stoe IPDS Software, 2000)'
_computing_data_reduction 'INTEGRATE (Stoe IPDS Software, 2000)'
_computing_molecular_graphics 'PLATON99 (Spek, 1990)'
_computing_publication_material 'SHELXL-97 (Sheldrick, 1997)'
_computing_structure_refinement 'SHELXL-97 (Sheldrick, 1997)'
_computing_structure_solution 'SHELXS-97 (Sheldrick, 1990)'
_diffrn_ambient_temperature 173(2)
_diffrn_detector_area_resol_mean 0.81\%A
_diffrn_measured_fraction_theta_full 0.993
_diffrn_measured_fraction_theta_max 0.993
_diffrn_measurement_device_type 'STOE IPDS'
_diffrn_measurement_method 'phi oscillation'
_diffrn_radiation_monochromator graphite
_diffrn_radiation_source 'fine-focus sealed tube'
_diffrn_radiation_type MoK\a
_diffrn_radiation_wavelength 0.71073
_diffrn_reflns_av_R_equivalents 0.0948
_diffrn_reflns_av_sigmaI/netI 0.0531
_diffrn_reflns_limit_h_max 40
_diffrn_reflns_limit_h_min -40
_diffrn_reflns_limit_k_max 10
_diffrn_reflns_limit_k_min -11
_diffrn_reflns_limit_l_max 44
_diffrn_reflns_limit_l_min -44
_diffrn_reflns_number 106561
_diffrn_reflns_theta_full 25.20
_diffrn_reflns_theta_max 25.20
_diffrn_reflns_theta_min 1.21
_diffrn_standards_decay_% 0
_diffrn_standards_interval_time 0
_diffrn_standards_number 0
_exptl_absorpt_coefficient_mu 0.840
_exptl_absorpt_correction_T_max 0.841
_exptl_absorpt_correction_T_min 0.499
_exptl_absorpt_correction_type empirical
_exptl_absorpt_process_details 'DELrefABS, (PLATON03, Speck, 2003)'
_exptl_crystal_colour 'light yellow'
_exptl_crystal_density_diffrn 1.502
_exptl_crystal_density_meas ?
_exptl_crystal_density_method 'not measured'
_exptl_crystal_description needle
_exptl_crystal_F_000 5792
_exptl_crystal_size_max 0.45
_exptl_crystal_size_mid 0.15
_exptl_crystal_size_min 0.10
_refine_diff_density_max 0.957
_refine_diff_density_min -1.382
_refine_diff_density_rms 0.129
_refine_ls_extinction_coef 0.00008(5)
_refine_ls_extinction_expression Fc^*^=kFc[1+0.001xFc^2^\l^3^/sin(2\q)]^-1/4^
_refine_ls_extinction_method SHELXL
_refine_ls_goodness_of_fit_ref 1.074
_refine_ls_hydrogen_treatment mixed
_refine_ls_matrix_type full
_refine_ls_number_parameters 748
_refine_ls_number_reflns 11147
_refine_ls_number_restraints 7
_refine_ls_restrained_S_all 1.074
_refine_ls_R_factor_all 0.1083
_refine_ls_R_factor_gt 0.0724
_refine_ls_shift/su_max 0.001
_refine_ls_shift/su_mean 0.000
_refine_ls_structure_factor_coef Fsqd
_refine_ls_weighting_details 'calc w=1/[\s^2^(Fo^2^)+(0.1070P)^2^+22.1794P] where P=(Fo^2^+2Fc^2^)/3'
_refine_ls_weighting_scheme calc
_refine_ls_wR_factor_gt 0.1845
_refine_ls_wR_factor_ref 0.2015
_reflns_number_gt 7769
_reflns_number_total 11147
_reflns_threshold_expression >2sigma(I)
_cod_data_source_file om900356w_si_002.cif
_cod_data_source_block 5a
_cod_depositor_comments
;
The following automatic conversions were performed:

'_exptl_crystal_density_meas' value 'none' was changed to '?' - the
value is perceived as not measured.

Automatic conversion script
Id: cif_fix_values 3008 2015-01-20 13:52:24Z robertas 
;
_cod_original_sg_symbol_H-M Pbca
_cod_database_code 4069686

loop_
_symmetry_equiv_pos_as_xyz
'x, y, z'
'-x+1/2, -y, z+1/2'
'x+1/2, -y+1/2, -z'
'-x, y+1/2, -z+1/2'
'-x, -y, -z'
'x-1/2, y, -z-1/2'
'-x-1/2, y-1/2, z'
'x, -y-1/2, z-1/2'

loop_
_atom_site_label
_atom_site_type_symbol
_atom_site_fract_x
_atom_site_fract_y
_atom_site_fract_z
_atom_site_U_iso_or_equiv
_atom_site_adp_type
_atom_site_occupancy
_atom_site_symmetry_multiplicity
_atom_site_calc_flag
_atom_site_refinement_flags
C1 C -0.1660(2) 0.4028(7) 0.39919(19) 0.0387(16) Uani 1 1 d .
C2 C -0.1517(3) 0.2165(8) 0.4311(2) 0.051(2) Uani 1 1 d .
H2A H -0.1469 0.1591 0.4510 0.061 Uiso 1 1 calc R
C3 C -0.1506(2) 0.1813(8) 0.3960(2) 0.0452(19) Uani 1 1 d .
H3A H -0.1449 0.0958 0.3861 0.054 Uiso 1 1 calc R
C4 C -0.1622(2) 0.3197(7) 0.3382(2) 0.0433(18) Uani 1 1 d .
H4A H -0.1758 0.2435 0.3264 0.052 Uiso 1 1 calc R
H4B H -0.1354 0.3289 0.3277 0.052 Uiso 1 1 calc R
C5 C -0.1856(2) 0.4466(8) 0.33280(19) 0.0417(17) Uani 1 1 d D
H5 H -0.2132(8) 0.431(8) 0.331(2) 0.06(2) Uiso 1 1 d D
C6 C -0.1693(2) 0.5626(7) 0.31960(19) 0.0391(17) Uani 1 1 d D
H6A H -0.1853(18) 0.607(7) 0.3021(15) 0.04(2) Uiso 1 1 d D
H6B H -0.1422(8) 0.560(7) 0.3127(18) 0.032(18) Uiso 1 1 d D
C7 C -0.1647(3) 0.4254(10) 0.4668(2) 0.066(3) Uani 1 1 d .
H7C H -0.1466 0.3873 0.4847 0.098 Uiso 1 1 calc R
H7A H -0.1921 0.4185 0.4757 0.098 Uiso 1 1 calc R
H7B H -0.1581 0.5196 0.4628 0.098 Uiso 1 1 calc R
C8 C -0.2063(2) 0.7829(8) 0.3958(2) 0.052(2) Uani 1 1 d .
H8A H -0.1903 0.8609 0.3971 0.062 Uiso 1 1 calc R
C9 C -0.2123(3) 0.6884(8) 0.4239(2) 0.051(2) Uani 1 1 d .
H9A H -0.2007 0.6909 0.4473 0.061 Uiso 1 1 calc R
C10 C -0.2387(2) 0.5895(9) 0.4105(2) 0.050(2) Uani 1 1 d .
H10A H -0.2483 0.5148 0.4238 0.060 Uiso 1 1 calc R
C11 C -0.2486(2) 0.6198(9) 0.3745(2) 0.053(2) Uani 1 1 d .
H11A H -0.2655 0.5692 0.3592 0.063 Uiso 1 1 calc R
C12 C -0.2285(2) 0.7400(9) 0.3653(2) 0.054(2) Uani 1 1 d .
H12A H -0.2298 0.7842 0.3426 0.065 Uiso 1 1 calc R
C13 C -0.0810(2) 0.5278(7) 0.36326(19) 0.0354(15) Uani 1 1 d .
C14 C -0.0738(2) 0.4096(7) 0.38110(19) 0.0383(16) Uani 1 1 d .
H14A H -0.0867 0.3929 0.4034 0.046 Uiso 1 1 calc R
C15 C -0.0480(2) 0.3148(8) 0.3674(2) 0.0441(18) Uani 1 1 d .
H15A H -0.0436 0.2337 0.3801 0.053 Uiso 1 1 calc R
C16 C -0.0289(3) 0.3383(9) 0.3352(2) 0.053(2) Uani 1 1 d .
H16A H -0.0108 0.2739 0.3260 0.064 Uiso 1 1 calc R
C17 C -0.0358(2) 0.4549(8) 0.3159(2) 0.0467(19) Uani 1 1 d .
H17A H -0.0231 0.4695 0.2933 0.056 Uiso 1 1 calc R
C18 C -0.0616(2) 0.5503(8) 0.32996(19) 0.0425(17) Uani 1 1 d .
H18A H -0.0662 0.6310 0.3171 0.051 Uiso 1 1 calc R
C19 C -0.1036(2) 0.8011(7) 0.35667(18) 0.0371(16) Uani 1 1 d .
C20 C -0.1298(2) 0.8615(7) 0.33310(19) 0.0400(17) Uani 1 1 d .
H20A H -0.1559 0.8275 0.3307 0.048 Uiso 1 1 calc R
C21 C -0.1180(3) 0.9721(8) 0.3129(2) 0.0457(18) Uani 1 1 d .
H21A H -0.1360 1.0117 0.2964 0.055 Uiso 1 1 calc R
C22 C -0.0803(3) 1.0244(7) 0.3166(2) 0.048(2) Uani 1 1 d .
H22A H -0.0723 1.0993 0.3027 0.057 Uiso 1 1 calc R
C23 C -0.0545(2) 0.9669(8) 0.3408(2) 0.050(2) Uani 1 1 d .
H23A H -0.0288 1.0040 0.3439 0.060 Uiso 1 1 calc R
C24 C -0.0654(2) 0.8561(8) 0.3607(2) 0.0430(17) Uani 1 1 d .
H24A H -0.0471 0.8169 0.3771 0.052 Uiso 1 1 calc R
C25 C -0.0954(2) 0.6848(7) 0.42606(19) 0.0427(18) Uani 1 1 d .
C26 C -0.0579(3) 0.6420(8) 0.4369(2) 0.050(2) Uani 1 1 d .
H26A H -0.0421 0.5898 0.4211 0.060 Uiso 1 1 calc R
C27 C -0.0436(4) 0.6753(10) 0.4706(3) 0.074(3) Uani 1 1 d .
H27A H -0.0183 0.6432 0.4777 0.088 Uiso 1 1 calc R
C28 C -0.0644(4) 0.7514(10) 0.4934(2) 0.071(3) Uani 1 1 d .
H28A H -0.0539 0.7726 0.5165 0.085 Uiso 1 1 calc R
C29 C -0.1015(4) 0.7995(10) 0.4833(2) 0.074(3) Uani 1 1 d .
H29A H -0.1163 0.8549 0.4992 0.089 Uiso 1 1 calc R
C30 C -0.1169(3) 0.7657(10) 0.4495(2) 0.059(2) Uani 1 1 d .
H30A H -0.1423 0.7982 0.4425 0.070 Uiso 1 1 calc R
C31 C -0.1659(2) 0.6352(7) 0.1536(2) 0.0397(16) Uani 1 1 d .
C32 C -0.1492(3) 0.4541(8) 0.1216(2) 0.051(2) Uani 1 1 d .
H32A H -0.1434 0.3983 0.1016 0.061 Uiso 1 1 calc R
C33 C -0.1488(2) 0.4176(8) 0.1559(2) 0.0475(19) Uani 1 1 d .
H33A H -0.1424 0.3317 0.1652 0.057 Uiso 1 1 calc R
C34 C -0.1625(2) 0.5493(7) 0.21473(19) 0.0403(17) Uani 1 1 d .
H34B H -0.1358 0.5591 0.2254 0.048 Uiso 1 1 calc R
H34A H -0.1758 0.4716 0.2261 0.048 Uiso 1 1 calc R
C35 C -0.1867(2) 0.6752(7) 0.2208(2) 0.0394(17) Uani 1 1 d D
H35 H -0.2119(10) 0.635(6) 0.2234(16) 0.023(16) Uiso 1 1 d D
C36 C -0.1696(2) 0.7910(7) 0.23374(19) 0.0396(17) Uani 1 1 d D
H36A H -0.1419(7) 0.790(7) 0.2385(19) 0.04(2) Uiso 1 1 d D
H36B H -0.1852(16) 0.859(6) 0.244(2) 0.06(2) Uiso 1 1 d D
C37 C -0.1636(3) 0.6623(8) 0.0863(2) 0.055(2) Uani 1 1 d .
H37C H -0.1530 0.6089 0.0664 0.083 Uiso 1 1 calc R
H37B H -0.1488 0.7463 0.0881 0.083 Uiso 1 1 calc R
H37A H -0.1917 0.6817 0.0818 0.083 Uiso 1 1 calc R
C38 C -0.2321(2) 0.9623(7) 0.1885(2) 0.0417(17) Uani 1 1 d .
H38A H -0.2340 1.0036 0.2115 0.050 Uiso 1 1 calc R
C39 C -0.2510(2) 0.8395(8) 0.1778(2) 0.0459(18) Uani 1 1 d .
H39A H -0.2680 0.7858 0.1922 0.055 Uiso 1 1 calc R
C40 C -0.2396(2) 0.8137(8) 0.1414(2) 0.0487(19) Uani 1 1 d .
H40A H -0.2474 0.7389 0.1273 0.058 Uiso 1 1 calc R
C41 C -0.2145(3) 0.9198(8) 0.1300(2) 0.050(2) Uani 1 1 d .
H41A H -0.2027 0.9280 0.1068 0.060 Uiso 1 1 calc R
C42 C -0.2100(2) 1.0106(7) 0.1587(2) 0.0455(18) Uani 1 1 d .
H42A H -0.1948 1.0905 0.1582 0.055 Uiso 1 1 calc R
C43 C -0.0826(2) 0.7770(7) 0.1910(2) 0.0386(16) Uani 1 1 d .
C44 C -0.0744(2) 0.6553(7) 0.1733(2) 0.0420(17) Uani 1 1 d .
H44A H -0.0869 0.6358 0.1509 0.050 Uiso 1 1 calc R
C45 C -0.0483(2) 0.5643(7) 0.1881(2) 0.0470(19) Uani 1 1 d .
H45A H -0.0429 0.4830 0.1758 0.056 Uiso 1 1 calc R
C46 C -0.0302(3) 0.5902(9) 0.2202(2) 0.052(2) Uani 1 1 d .
H46A H -0.0121 0.5271 0.2300 0.062 Uiso 1 1 calc R
C47 C -0.0378(2) 0.7073(9) 0.2383(2) 0.052(2) Uani 1 1 d .
H47A H -0.0250 0.7244 0.2607 0.063 Uiso 1 1 calc R
C48 C -0.0642(2) 0.8013(8) 0.2241(2) 0.0429(17) Uani 1 1 d .
H48A H -0.0697 0.8815 0.2369 0.051 Uiso 1 1 calc R
C49 C -0.1085(2) 1.0461(7) 0.1961(2) 0.0383(17) Uani 1 1 d .
C50 C -0.0718(2) 1.1067(7) 0.1914(2) 0.0444(18) Uani 1 1 d .
H50A H -0.0532 1.0701 0.1749 0.053 Uiso 1 1 calc R
C51 C -0.0624(3) 1.2207(8) 0.2108(2) 0.050(2) Uani 1 1 d .
H51A H -0.0371 1.2611 0.2075 0.060 Uiso 1 1 calc R
C52 C -0.0889(2) 1.2771(7) 0.2350(2) 0.0457(19) Uani 1 1 d .
H52A H -0.0820 1.3554 0.2481 0.055 Uiso 1 1 calc R
C53 C -0.1259(2) 1.2171(7) 0.23982(19) 0.0405(17) Uani 1 1 d .
H53A H -0.1445 1.2550 0.2562 0.049 Uiso 1 1 calc R
C54 C -0.1357(2) 1.1024(7) 0.22083(19) 0.0383(16) Uani 1 1 d .
H54A H -0.1607 1.0613 0.2245 0.046 Uiso 1 1 calc R
C55 C -0.0997(2) 0.9316(7) 0.12734(19) 0.0395(17) Uani 1 1 d .
C56 C -0.1215(3) 1.0201(8) 0.1055(2) 0.052(2) Uani 1 1 d .
H56A H -0.1460 1.0543 0.1141 0.062 Uiso 1 1 calc R
C57 C -0.1084(3) 1.0580(9) 0.0724(2) 0.054(2) Uani 1 1 d .
H57A H -0.1235 1.1182 0.0581 0.065 Uiso 1 1 calc R
C58 C -0.0729(3) 1.0079(9) 0.0597(2) 0.062(2) Uani 1 1 d .
H58A H -0.0641 1.0319 0.0363 0.074 Uiso 1 1 calc R
C59 C -0.0501(3) 0.9234(9) 0.0806(3) 0.064(2) Uani 1 1 d .
H59A H -0.0252 0.8920 0.0721 0.077 Uiso 1 1 calc R
C60 C -0.0640(3) 0.8852(8) 0.1142(2) 0.0490(19) Uani 1 1 d .
H60A H -0.0487 0.8258 0.1285 0.059 Uiso 1 1 calc R
C61 C -0.0453(5) 0.3752(13) 0.0744(3) 0.102(4) Uani 1 1 d .
H61A H -0.0684 0.3406 0.0607 0.122 Uiso 1 1 calc R
H61B H -0.0211 0.3578 0.0601 0.122 Uiso 1 1 calc R
C62 C -0.0494(6) 0.1175(15) 0.4762(4) 0.141(7) Uani 1 1 d .
H62A H -0.0246 0.0887 0.4882 0.170 Uiso 1 1 calc R
H62B H -0.0720 0.0898 0.4915 0.170 Uiso 1 1 calc R
Cl1 Cl -0.13959(14) 0.3757(3) 0.02606(7) 0.1079(12) Uani 1 1 d .
Cl2 Cl -0.22079(6) 0.0257(2) 0.28967(6) 0.0544(5) Uani 1 1 d .
Cl3 Cl -0.05082(16) 0.5503(4) 0.08128(11) 0.1327(16) Uani 1 1 d .
Cl4 Cl -0.04189(11) 0.2917(3) 0.11623(8) 0.0931(9) Uani 1 1 d .
Cl5 Cl -0.05311(15) 0.0392(4) 0.43411(11) 0.1239(14) Uani 1 1 d .
Cl6 Cl -0.04943(10) 0.2943(3) 0.47169(7) 0.0863(8) Uani 1 1 d .
N1 N -0.1611(2) 0.3516(6) 0.43283(16) 0.0455(15) Uani 1 1 d .
N2 N -0.15972(18) 0.2980(6) 0.37749(16) 0.0390(14) Uani 1 1 d .
N3 N -0.1597(2) 0.5874(6) 0.12007(17) 0.0452(15) Uani 1 1 d .
N4 N -0.15948(18) 0.5294(6) 0.17541(17) 0.0392(14) Uani 1 1 d .
O1 O -0.27360(19) 0.3669(7) 0.02613(14) 0.0623(16) Uani 1 1 d .
O2 O -0.2156(3) 0.1775(9) 0.0600(2) 0.099(3) Uani 1 1 d .
O3 O -0.21820(18) 0.3114(6) 0.25673(16) 0.0605(15) Uani 1 1 d .
O4 O -0.2867(4) 0.4435(12) 0.4928(3) 0.134(4) Uani 1 1 d .
P1 P -0.11678(6) 0.64829(18) 0.38120(5) 0.0340(4) Uani 1 1 d .
P2 P -0.11992(6) 0.88976(17) 0.17215(5) 0.0350(4) Uani 1 1 d .
Ru1 Ru -0.182158(18) 0.58444(6) 0.378411(15) 0.03548(18) Uani 1 1 d .
Ru2 Ru -0.184071(17) 0.81439(5) 0.175013(15) 0.03518(18) Uani 1 1 d .

loop_
_atom_site_aniso_label
_atom_site_aniso_U_11
_atom_site_aniso_U_22
_atom_site_aniso_U_33
_atom_site_aniso_U_23
_atom_site_aniso_U_13
_atom_site_aniso_U_12
C1 0.040(4) 0.035(4) 0.041(4) 0.005(3) 0.005(3) -0.002(3)
C2 0.071(6) 0.036(4) 0.046(4) 0.015(4) 0.001(4) 0.000(4)
C3 0.054(5) 0.039(4) 0.043(4) 0.012(3) 0.000(4) -0.003(4)
C4 0.051(5) 0.039(4) 0.040(4) -0.003(3) -0.001(3) 0.001(4)
C5 0.044(4) 0.050(4) 0.031(3) -0.006(3) 0.001(3) -0.001(4)
C6 0.044(4) 0.041(4) 0.032(4) 0.006(3) -0.005(3) -0.002(3)
C7 0.092(7) 0.067(6) 0.038(4) 0.005(4) 0.007(4) 0.007(5)
C8 0.044(5) 0.037(4) 0.075(6) -0.011(4) 0.014(4) 0.007(4)
C9 0.052(5) 0.052(5) 0.049(5) -0.007(4) 0.006(4) 0.006(4)
C10 0.039(4) 0.055(5) 0.056(5) -0.002(4) 0.012(4) 0.002(4)
C11 0.033(4) 0.063(5) 0.062(5) -0.009(4) 0.003(4) 0.001(4)
C12 0.045(5) 0.061(5) 0.055(5) 0.012(4) 0.007(4) 0.017(4)
C13 0.032(4) 0.039(4) 0.036(4) -0.004(3) -0.001(3) 0.002(3)
C14 0.036(4) 0.040(4) 0.039(4) -0.003(3) 0.001(3) -0.002(3)
C15 0.044(4) 0.037(4) 0.052(5) 0.003(3) -0.007(4) 0.002(3)
C16 0.046(5) 0.057(5) 0.056(5) -0.015(4) 0.003(4) 0.005(4)
C17 0.049(5) 0.051(5) 0.040(4) -0.004(4) 0.010(3) 0.004(4)
C18 0.045(4) 0.047(4) 0.036(4) 0.006(3) 0.004(3) 0.000(4)
C19 0.054(5) 0.028(3) 0.029(3) -0.004(3) -0.001(3) 0.002(3)
C20 0.044(4) 0.033(4) 0.043(4) -0.002(3) -0.001(3) -0.002(3)
C21 0.057(5) 0.038(4) 0.042(4) 0.006(3) 0.000(4) 0.000(4)
C22 0.064(6) 0.029(4) 0.050(5) 0.007(3) 0.009(4) -0.002(4)
C23 0.043(5) 0.051(5) 0.057(5) 0.003(4) -0.001(4) -0.006(4)
C24 0.043(4) 0.040(4) 0.046(4) 0.009(3) -0.002(3) -0.003(3)
C25 0.052(5) 0.039(4) 0.037(4) 0.003(3) -0.003(3) -0.008(4)
C26 0.055(5) 0.044(4) 0.050(5) -0.005(4) -0.017(4) -0.003(4)
C27 0.095(8) 0.060(6) 0.066(6) 0.008(5) -0.041(6) -0.007(6)
C28 0.109(9) 0.060(6) 0.044(5) 0.002(5) -0.032(6) -0.021(6)
C29 0.110(9) 0.068(6) 0.045(5) -0.023(5) 0.010(5) -0.028(6)
C30 0.061(6) 0.072(6) 0.043(4) -0.015(4) 0.004(4) -0.008(5)
C31 0.039(4) 0.037(4) 0.044(4) 0.001(3) -0.004(3) 0.002(3)
C32 0.063(5) 0.041(4) 0.049(5) -0.015(4) -0.001(4) 0.003(4)
C33 0.054(5) 0.031(4) 0.057(5) -0.002(4) 0.005(4) -0.001(3)
C34 0.049(4) 0.033(4) 0.039(4) 0.001(3) -0.002(3) 0.000(3)
C35 0.036(4) 0.036(4) 0.046(4) 0.008(3) 0.006(3) -0.005(3)
C36 0.047(5) 0.037(4) 0.034(4) 0.006(3) 0.000(3) 0.000(3)
C37 0.080(6) 0.045(5) 0.040(4) 0.003(4) -0.005(4) 0.006(4)
C38 0.038(4) 0.037(4) 0.050(4) 0.001(3) -0.005(3) 0.014(3)
C39 0.035(4) 0.048(4) 0.056(5) 0.000(4) -0.003(4) 0.004(3)
C40 0.047(5) 0.044(4) 0.055(5) 0.001(4) -0.010(4) 0.004(4)
C41 0.055(5) 0.051(5) 0.044(4) 0.009(4) -0.005(4) 0.017(4)
C42 0.046(5) 0.032(4) 0.058(5) 0.006(3) -0.005(4) 0.006(3)
C43 0.038(4) 0.034(4) 0.045(4) 0.006(3) 0.005(3) -0.002(3)
C44 0.038(4) 0.036(4) 0.051(4) 0.008(3) 0.006(3) -0.006(3)
C45 0.053(5) 0.026(4) 0.061(5) 0.015(3) 0.010(4) 0.003(3)
C46 0.048(5) 0.053(5) 0.055(5) 0.023(4) 0.002(4) 0.006(4)
C47 0.047(5) 0.065(6) 0.045(4) 0.020(4) -0.005(4) -0.001(4)
C48 0.041(4) 0.043(4) 0.045(4) 0.011(3) 0.010(3) 0.000(3)
C49 0.044(4) 0.027(3) 0.044(4) 0.009(3) -0.009(3) 0.001(3)
C50 0.038(4) 0.036(4) 0.059(5) 0.010(4) 0.000(4) -0.001(3)
C51 0.048(5) 0.041(4) 0.060(5) 0.007(4) -0.011(4) -0.009(4)
C52 0.061(5) 0.030(4) 0.046(4) -0.002(3) -0.010(4) 0.000(4)
C53 0.061(5) 0.028(4) 0.033(4) 0.002(3) -0.001(3) 0.001(3)
C54 0.043(4) 0.034(4) 0.038(4) 0.011(3) -0.003(3) 0.003(3)
C55 0.047(4) 0.033(4) 0.038(4) 0.005(3) -0.002(3) -0.003(3)
C56 0.053(5) 0.048(5) 0.054(5) 0.012(4) 0.005(4) -0.001(4)
C57 0.069(6) 0.048(5) 0.046(5) 0.010(4) -0.007(4) 0.001(4)
C58 0.087(7) 0.061(6) 0.037(4) 0.006(4) 0.001(4) -0.007(5)
C59 0.070(6) 0.061(6) 0.062(6) 0.001(5) 0.024(5) 0.001(5)
C60 0.052(5) 0.046(5) 0.049(5) 0.001(4) 0.008(4) 0.002(4)
C61 0.160(13) 0.078(8) 0.067(7) 0.008(6) -0.002(8) 0.007(8)
C62 0.24(2) 0.100(10) 0.085(9) 0.009(8) -0.027(11) -0.061(12)
Cl1 0.192(4) 0.0740(18) 0.0574(15) -0.0150(14) -0.0028(19) 0.018(2)
Cl2 0.0536(12) 0.0486(11) 0.0609(12) -0.0072(9) 0.0163(10) -0.0026(9)
Cl3 0.208(5) 0.088(2) 0.102(3) 0.009(2) 0.023(3) 0.007(3)
Cl4 0.110(2) 0.0851(19) 0.0843(19) 0.0057(16) -0.0163(17) -0.0101(17)
Cl5 0.174(4) 0.090(2) 0.108(3) 0.009(2) 0.017(3) 0.009(2)
Cl6 0.105(2) 0.0903(19) 0.0636(15) 0.0000(14) -0.0159(15) -0.0114(16)
N1 0.057(4) 0.042(3) 0.037(3) 0.009(3) 0.005(3) 0.006(3)
N2 0.042(3) 0.035(3) 0.040(3) 0.002(3) 0.000(3) -0.001(3)
N3 0.055(4) 0.039(3) 0.041(3) -0.006(3) -0.004(3) 0.006(3)
N4 0.042(4) 0.030(3) 0.045(3) -0.001(3) -0.006(3) 0.003(3)
O1 0.072(4) 0.080(4) 0.035(3) 0.025(3) -0.002(3) 0.007(3)
O2 0.120(7) 0.112(7) 0.064(4) 0.009(4) 0.024(4) 0.008(5)
O3 0.059(4) 0.065(4) 0.057(4) 0.010(3) 0.000(3) -0.002(3)
O4 0.174(11) 0.137(9) 0.092(7) -0.012(6) 0.023(7) 0.017(8)
P1 0.0409(10) 0.0290(9) 0.0320(9) 0.0008(7) -0.0011(8) -0.0009(8)
P2 0.0395(10) 0.0286(9) 0.0370(9) 0.0015(7) 0.0010(8) -0.0003(8)
Ru1 0.0371(3) 0.0343(3) 0.0350(3) 0.0011(2) 0.0015(3) 0.0004(3)
Ru2 0.0371(3) 0.0314(3) 0.0371(3) 0.0012(2) -0.0001(3) 0.0012(2)

loop_
_atom_type_symbol
_atom_type_description
_atom_type_scat_dispersion_real
_atom_type_scat_dispersion_imag
_atom_type_scat_source
C C 0.0033 0.0016 'International Tables Vol C Tables 4.2.6.8 and 6.1.1.4'
H H 0.0000 0.0000 'International Tables Vol C Tables 4.2.6.8 and 6.1.1.4'
Cl Cl 0.1484 0.1585 'International Tables Vol C Tables 4.2.6.8 and 6.1.1.4'
N N 0.0061 0.0033 'International Tables Vol C Tables 4.2.6.8 and 6.1.1.4'
O O 0.0106 0.0060 'International Tables Vol C Tables 4.2.6.8 and 6.1.1.4'
P P 0.1023 0.0942 'International Tables Vol C Tables 4.2.6.8 and 6.1.1.4'
Ru Ru -1.2594 0.8363 'International Tables Vol C Tables 4.2.6.8 and 6.1.1.4'

loop_
_geom_angle_atom_site_label_1
_geom_angle_atom_site_label_2
_geom_angle_atom_site_label_3
_geom_angle
N2 C1 N1 103.7(6)
N2 C1 Ru1 120.7(5)
N1 C1 Ru1 135.5(6)
C3 C2 N1 107.8(7)
C3 C2 H2A 126.1
N1 C2 H2A 126.1
C2 C3 N2 104.5(7)
C2 C3 H3A 127.7
N2 C3 H3A 127.7
N2 C4 C5 106.6(6)
N2 C4 H4A 110.4
C5 C4 H4A 110.4
N2 C4 H4B 110.4
C5 C4 H4B 110.4
H4A C4 H4B 108.6
C6 C5 C4 123.3(7)
C6 C5 Ru1 73.8(4)
C4 C5 Ru1 113.6(5)
C6 C5 H5 121(5)
C4 C5 H5 112(5)
Ru1 C5 H5 102(5)
C5 C6 Ru1 70.0(4)
C5 C6 H6A 114(5)
Ru1 C6 H6A 121(5)
C5 C6 H6B 117(4)
Ru1 C6 H6B 117(4)
H6A C6 H6B 112(6)
N1 C7 H7C 109.5
N1 C7 H7A 109.5
H7C C7 H7A 109.5
N1 C7 H7B 109.5
H7C C7 H7B 109.5
H7A C7 H7B 109.5
C9 C8 C12 108.0(8)
C9 C8 Ru1 70.9(4)
C12 C8 Ru1 72.3(5)
C9 C8 H8A 126.0
C12 C8 H8A 126.0
Ru1 C8 H8A 122.5
C10 C9 C8 107.1(8)
C10 C9 Ru1 72.3(4)
C8 C9 Ru1 71.9(4)
C10 C9 H9A 126.5
C8 C9 H9A 126.5
Ru1 C9 H9A 121.1
C11 C10 C9 109.2(8)
C11 C10 Ru1 72.7(5)
C9 C10 Ru1 70.7(4)
C11 C10 H10A 125.4
C9 C10 H10A 125.4
Ru1 C10 H10A 122.9
C10 C11 C12 107.3(8)
C10 C11 Ru1 71.0(5)
C12 C11 Ru1 71.3(5)
C10 C11 H11A 126.3
C12 C11 H11A 126.3
Ru1 C11 H11A 123.1
C11 C12 C8 108.3(8)
C11 C12 Ru1 72.2(5)
C8 C12 Ru1 70.8(4)
C11 C12 H12A 125.9
C8 C12 H12A 125.9
Ru1 C12 H12A 122.8
C14 C13 C18 118.3(7)
C14 C13 P1 120.5(5)
C18 C13 P1 121.1(6)
C13 C14 C15 121.6(7)
C13 C14 H14A 119.2
C15 C14 H14A 119.2
C16 C15 C14 119.7(7)
C16 C15 H15A 120.1
C14 C15 H15A 120.1
C15 C16 C17 120.7(8)
C15 C16 H16A 119.6
C17 C16 H16A 119.6
C16 C17 C18 119.2(7)
C16 C17 H17A 120.4
C18 C17 H17A 120.4
C17 C18 C13 120.5(7)
C17 C18 H18A 119.8
C13 C18 H18A 119.8
C20 C19 C24 118.7(7)
C20 C19 P1 121.5(6)
C24 C19 P1 119.7(5)
C19 C20 C21 120.3(7)
C19 C20 H20A 119.8
C21 C20 H20A 119.8
C22 C21 C20 120.6(7)
C22 C21 H21A 119.7
C20 C21 H21A 119.7
C23 C22 C21 119.2(7)
C23 C22 H22A 120.4
C21 C22 H22A 120.4
C22 C23 C24 121.0(8)
C22 C23 H23A 119.5
C24 C23 H23A 119.5
C23 C24 C19 120.1(7)
C23 C24 H24A 120.0
C19 C24 H24A 120.0
C30 C25 C26 118.0(7)
C30 C25 P1 118.3(6)
C26 C25 P1 123.5(6)
C27 C26 C25 120.3(9)
C27 C26 H26A 119.9
C25 C26 H26A 119.9
C28 C27 C26 121.9(10)
C28 C27 H27A 119.1
C26 C27 H27A 119.1
C27 C28 C29 119.7(8)
C27 C28 H28A 120.1
C29 C28 H28A 120.1
C28 C29 C30 119.5(10)
C28 C29 H29A 120.2
C30 C29 H29A 120.2
C25 C30 C29 120.5(10)
C25 C30 H30A 119.8
C29 C30 H30A 119.8
N3 C31 N4 104.5(6)
N3 C31 Ru2 135.5(5)
N4 C31 Ru2 120.0(5)
C33 C32 N3 108.1(7)
C33 C32 H32A 126.0
N3 C32 H32A 126.0
C32 C33 N4 106.1(7)
C32 C33 H33A 127.0
N4 C33 H33A 127.0
N4 C34 C35 107.2(6)
N4 C34 H34B 110.3
C35 C34 H34B 110.3
N4 C34 H34A 110.3
C35 C34 H34A 110.3
H34B C34 H34A 108.5
C36 C35 C34 121.6(7)
C36 C35 Ru2 73.8(4)
C34 C35 Ru2 113.0(5)
C36 C35 H35 134(4)
C34 C35 H35 98(4)
Ru2 C35 H35 113(4)
C35 C36 Ru2 70.0(4)
C35 C36 H36A 118(4)
Ru2 C36 H36A 113(4)
C35 C36 H36B 121(4)
Ru2 C36 H36B 102(5)
H36A C36 H36B 118(3)
N3 C37 H37C 109.5
N3 C37 H37B 109.5
H37C C37 H37B 109.5
N3 C37 H37A 109.5
H37C C37 H37A 109.5
H37B C37 H37A 109.5
C42 C38 C39 108.0(7)
C42 C38 Ru2 70.9(4)
C39 C38 Ru2 72.4(4)
C42 C38 H38A 126.0
C39 C38 H38A 126.0
Ru2 C38 H38A 122.4
C40 C39 C38 107.1(7)
C40 C39 Ru2 70.7(4)
C38 C39 Ru2 70.5(4)
C40 C39 H39A 126.4
C38 C39 H39A 126.4
Ru2 C39 H39A 124.1
C41 C40 C39 107.9(7)
C41 C40 Ru2 70.6(4)
C39 C40 Ru2 72.6(4)
C41 C40 H40A 126.0
C39 C40 H40A 126.0
Ru2 C40 H40A 122.5
C42 C41 C40 108.7(7)
C42 C41 Ru2 71.9(4)
C40 C41 Ru2 72.4(4)
C42 C41 H41A 125.7
C40 C41 H41A 125.7
Ru2 C41 H41A 121.8
C41 C42 C38 108.3(7)
C41 C42 Ru2 71.3(4)
C38 C42 Ru2 72.2(4)
C41 C42 H42A 125.9
C38 C42 H42A 125.9
Ru2 C42 H42A 122.3
C48 C43 C44 118.2(7)
C48 C43 P2 122.2(6)
C44 C43 P2 119.3(6)
C45 C44 C43 120.6(8)
C45 C44 H44A 119.7
C43 C44 H44A 119.7
C46 C45 C44 120.5(8)
C46 C45 H45A 119.8
C44 C45 H45A 119.8
C45 C46 C47 120.4(8)
C45 C46 H46A 119.8
C47 C46 H46A 119.8
C46 C47 C48 120.4(8)
C46 C47 H47A 119.8
C48 C47 H47A 119.8
C43 C48 C47 119.8(8)
C43 C48 H48A 120.1
C47 C48 H48A 120.1
C50 C49 C54 118.9(7)
C50 C49 P2 119.8(6)
C54 C49 P2 121.2(6)
C51 C50 C49 119.9(8)
C51 C50 H50A 120.0
C49 C50 H50A 120.0
C50 C51 C52 121.5(8)
C50 C51 H51A 119.3
C52 C51 H51A 119.3
C51 C52 C53 119.0(7)
C51 C52 H52A 120.5
C53 C52 H52A 120.5
C54 C53 C52 120.2(7)
C54 C53 H53A 119.9
C52 C53 H53A 119.9
C53 C54 C49 120.5(7)
C53 C54 H54A 119.7
C49 C54 H54A 119.7
C60 C55 C56 117.6(7)
C60 C55 P2 124.4(6)
C56 C55 P2 118.0(6)
C57 C56 C55 121.8(8)
C57 C56 H56A 119.1
C55 C56 H56A 119.1
C56 C57 C58 119.2(8)
C56 C57 H57A 120.4
C58 C57 H57A 120.4
C57 C58 C59 121.0(8)
C57 C58 H58A 119.5
C59 C58 H58A 119.5
C58 C59 C60 118.9(9)
C58 C59 H59A 120.5
C60 C59 H59A 120.5
C55 C60 C59 121.4(8)
C55 C60 H60A 119.3
C59 C60 H60A 119.3
Cl4 C61 Cl3 110.3(7)
Cl4 C61 H61A 109.6
Cl3 C61 H61A 109.6
Cl4 C61 H61B 109.6
Cl3 C61 H61B 109.6
H61A C61 H61B 108.1
Cl5 C62 Cl6 111.2(8)
Cl5 C62 H62A 109.4
Cl6 C62 H62A 109.4
Cl5 C62 H62B 109.4
Cl6 C62 H62B 109.4
H62A C62 H62B 108.0
C1 N1 C2 110.5(6)
C1 N1 C7 126.1(7)
C2 N1 C7 123.3(7)
C1 N2 C3 113.4(6)
C1 N2 C4 118.0(6)
C3 N2 C4 128.6(6)
C31 N3 C32 110.1(6)
C31 N3 C37 126.4(6)
C32 N3 C37 123.5(6)
C31 N4 C33 111.3(6)
C31 N4 C34 118.4(6)
C33 N4 C34 130.2(6)
C13 P1 C19 102.0(3)
C13 P1 C25 101.6(3)
C19 P1 C25 100.8(3)
C13 P1 Ru1 115.6(2)
C19 P1 Ru1 116.3(3)
C25 P1 Ru1 118.0(3)
C43 P2 C49 101.4(3)
C43 P2 C55 103.3(3)
C49 P2 C55 99.5(3)
C43 P2 Ru2 115.4(2)
C49 P2 Ru2 117.0(3)
C55 P2 Ru2 117.7(3)
C1 Ru1 C5 75.3(3)
C1 Ru1 C9 104.5(3)
C5 Ru1 C9 149.0(3)
C1 Ru1 C6 103.2(3)
C5 Ru1 C6 36.2(3)
C9 Ru1 C6 150.9(3)
C1 Ru1 C8 140.8(3)
C5 Ru1 C8 139.6(3)
C9 Ru1 C8 37.1(3)
C6 Ru1 C8 116.0(3)
C1 Ru1 C10 92.7(3)
C5 Ru1 C10 112.3(3)
C9 Ru1 C10 37.0(3)
C6 Ru1 C10 133.1(3)
C8 Ru1 C10 61.3(3)
C1 Ru1 C12 151.3(3)
C5 Ru1 C12 103.3(3)
C9 Ru1 C12 61.8(3)
C6 Ru1 C12 89.5(3)
C8 Ru1 C12 36.9(3)
C10 Ru1 C12 60.8(3)
C1 Ru1 C11 115.1(3)
C5 Ru1 C11 89.8(3)
C9 Ru1 C11 61.8(3)
C6 Ru1 C11 98.3(3)
C8 Ru1 C11 61.4(3)
C10 Ru1 C11 36.4(3)
C12 Ru1 C11 36.6(3)
C1 Ru1 P1 88.5(2)
C5 Ru1 P1 105.2(2)
C9 Ru1 P1 105.8(2)
C6 Ru1 P1 83.4(2)
C8 Ru1 P1 95.1(2)
C10 Ru1 P1 141.6(2)
C12 Ru1 P1 118.8(2)
C11 Ru1 P1 154.9(2)
C31 Ru2 C35 76.0(3)
C31 Ru2 C41 105.1(3)
C35 Ru2 C41 149.5(3)
C31 Ru2 C42 141.2(3)
C35 Ru2 C42 138.6(3)
C41 Ru2 C42 36.8(3)
C31 Ru2 C36 102.7(3)
C35 Ru2 C36 36.2(3)
C41 Ru2 C36 151.4(3)
C42 Ru2 C36 116.1(3)
C31 Ru2 C40 91.8(3)
C35 Ru2 C40 113.1(3)
C41 Ru2 C40 37.1(3)
C42 Ru2 C40 61.8(3)
C36 Ru2 C40 136.0(3)
C31 Ru2 C38 151.0(3)
C35 Ru2 C38 102.5(3)
C41 Ru2 C38 61.5(3)
C42 Ru2 C38 36.8(3)
C36 Ru2 C38 90.6(3)
C40 Ru2 C38 61.7(3)
C31 Ru2 C39 114.2(3)
C35 Ru2 C39 89.7(3)
C41 Ru2 C39 61.6(3)
C42 Ru2 C39 61.7(3)
C36 Ru2 C39 100.6(3)
C40 Ru2 C39 36.8(3)
C38 Ru2 C39 37.2(3)
C31 Ru2 P2 89.3(2)
C35 Ru2 P2 106.4(2)
C41 Ru2 P2 104.1(2)
C42 Ru2 P2 93.9(2)
C36 Ru2 P2 82.7(2)
C40 Ru2 P2 139.5(2)
C38 Ru2 P2 118.2(2)
C39 Ru2 P2 154.5(2)

loop_
_geom_bond_atom_site_label_1
_geom_bond_atom_site_label_2
_geom_bond_distance
C1 N2 1.339(9)
C1 N1 1.359(9)
C1 Ru1 2.047(7)
C2 C3 1.348(11)
C2 N1 1.390(10)
C2 H2A 0.9500
C3 N2 1.388(9)
C3 H3A 0.9500
C4 N2 1.475(9)
C4 C5 1.508(11)
C4 H4A 0.9900
C4 H4B 0.9900
C5 C6 1.374(11)
C5 Ru1 2.185(7)
C5 H5 0.94(2)
C6 Ru1 2.234(7)
C6 H6A 0.95(2)
C6 H6B 0.95(2)
C7 N1 1.466(10)
C7 H7C 0.9800
C7 H7A 0.9800
C7 H7B 0.9800
C8 C9 1.423(12)
C8 C12 1.423(13)
C8 Ru1 2.240(7)
C8 H8A 0.9500
C9 C10 1.422(12)
C9 Ru1 2.228(8)
C9 H9A 0.9500
C10 C11 1.411(12)
C10 Ru1 2.249(8)
C10 H10A 0.9500
C11 C12 1.421(13)
C11 Ru1 2.271(8)
C11 H11A 0.9500
C12 Ru1 2.259(8)
C12 H12A 0.9500
C13 C14 1.376(10)
C13 C18 1.415(10)
C13 P1 1.831(7)
C14 C15 1.382(10)
C14 H14A 0.9500
C15 C16 1.378(12)
C15 H15A 0.9500
C16 C17 1.389(12)
C16 H16A 0.9500
C17 C18 1.392(11)
C17 H17A 0.9500
C18 H18A 0.9500
C19 C20 1.382(10)
C19 C24 1.406(11)
C19 P1 1.834(7)
C20 C21 1.394(11)
C20 H20A 0.9500
C21 C22 1.380(12)
C21 H21A 0.9500
C22 C23 1.376(12)
C22 H22A 0.9500
C23 C24 1.380(11)
C23 H23A 0.9500
C24 H24A 0.9500
C25 C30 1.391(12)
C25 C26 1.394(11)
C25 P1 1.849(7)
C26 C27 1.378(12)
C26 H26A 0.9500
C27 C28 1.338(15)
C27 H27A 0.9500
C28 C29 1.391(16)
C28 H28A 0.9500
C29 C30 1.397(13)
C29 H29A 0.9500
C30 H30A 0.9500
C31 N3 1.347(9)
C31 N4 1.350(9)
C31 Ru2 2.054(7)
C32 C33 1.322(12)
C32 N3 1.382(10)
C32 H32A 0.9500
C33 N4 1.381(10)
C33 H33A 0.9500
C34 N4 1.475(9)
C34 C35 1.517(10)
C34 H34B 0.9900
C34 H34A 0.9900
C35 C36 1.381(10)
C35 Ru2 2.197(7)
C35 H35 0.94(2)
C36 Ru2 2.244(7)
C36 H36A 0.949(19)
C36 H36B 0.95(2)
C37 N3 1.465(10)
C37 H37C 0.9800
C37 H37B 0.9800
C37 H37A 0.9800
C38 C42 1.416(11)
C38 C39 1.441(11)
C38 Ru2 2.249(7)
C38 H38A 0.9500
C39 C40 1.426(11)
C39 Ru2 2.273(8)
C39 H39A 0.9500
C40 C41 1.422(12)
C40 Ru2 2.248(8)
C40 H40A 0.9500
C41 C42 1.408(12)
C41 Ru2 2.224(7)
C41 H41A 0.9500
C42 Ru2 2.232(7)
C42 H42A 0.9500
C43 C48 1.395(11)
C43 C44 1.411(11)
C43 P2 1.828(7)
C44 C45 1.379(11)
C44 H44A 0.9500
C45 C46 1.363(12)
C45 H45A 0.9500
C46 C47 1.375(12)
C46 H46A 0.9500
C47 C48 1.401(11)
C47 H47A 0.9500
C48 H48A 0.9500
C49 C50 1.390(11)
C49 C54 1.413(10)
C49 P2 1.838(7)
C50 C51 1.386(11)
C50 H50A 0.9500
C51 C52 1.387(12)
C51 H51A 0.9500
C52 C53 1.396(11)
C52 H52A 0.9500
C53 C54 1.385(10)
C53 H53A 0.9500
C54 H54A 0.9500
C55 C60 1.378(11)
C55 C56 1.407(11)
C55 P2 1.844(7)
C56 C57 1.359(11)
C56 H56A 0.9500
C57 C58 1.378(13)
C57 H57A 0.9500
C58 C59 1.382(13)
C58 H58A 0.9500
C59 C60 1.384(11)
C59 H59A 0.9500
C60 H60A 0.9500
C61 Cl4 1.765(12)
C61 Cl3 1.780(13)
C61 H61A 0.9900
C61 H61B 0.9900
C62 Cl5 1.750(14)
C62 Cl6 1.776(15)
C62 H62A 0.9900
C62 H62B 0.9900
P1 Ru1 2.297(2)
P2 Ru2 2.293(2)

loop_
_geom_torsion_atom_site_label_1
_geom_torsion_atom_site_label_2
_geom_torsion_atom_site_label_3
_geom_torsion_atom_site_label_4
_geom_torsion
N1 C2 C3 N2 -0.3(9)
N2 C4 C5 C6 111.7(8)
N2 C4 C5 Ru1 26.1(8)
C4 C5 C6 Ru1 -107.9(7)
C12 C8 C9 C10 -1.0(9)
Ru1 C8 C9 C10 -64.2(5)
C12 C8 C9 Ru1 63.2(5)
C8 C9 C10 C11 1.1(9)
Ru1 C9 C10 C11 -62.8(6)
C8 C9 C10 Ru1 64.0(5)
C9 C10 C11 C12 -0.8(9)
Ru1 C10 C11 C12 -62.4(6)
C9 C10 C11 Ru1 61.6(6)
C10 C11 C12 C8 0.2(9)
Ru1 C11 C12 C8 -62.0(5)
C10 C11 C12 Ru1 62.2(6)
C9 C8 C12 C11 0.5(9)
Ru1 C8 C12 C11 62.9(6)
C9 C8 C12 Ru1 -62.3(5)
C18 C13 C14 C15 0.5(11)
P1 C13 C14 C15 177.4(6)
C13 C14 C15 C16 0.3(11)
C14 C15 C16 C17 -1.5(12)
C15 C16 C17 C18 1.8(12)
C16 C17 C18 C13 -1.0(12)
C14 C13 C18 C17 -0.2(11)
P1 C13 C18 C17 -177.1(6)
C24 C19 C20 C21 2.1(11)
P1 C19 C20 C21 -175.4(6)
C19 C20 C21 C22 -1.3(11)
C20 C21 C22 C23 -0.5(12)
C21 C22 C23 C24 1.6(12)
C22 C23 C24 C19 -0.8(12)
C20 C19 C24 C23 -1.1(11)
P1 C19 C24 C23 176.5(6)
C30 C25 C26 C27 2.6(12)
P1 C25 C26 C27 178.8(7)
C25 C26 C27 C28 -1.7(15)
C26 C27 C28 C29 -0.2(16)
C27 C28 C29 C30 1.1(15)
C26 C25 C30 C29 -1.7(13)
P1 C25 C30 C29 -178.1(7)
C28 C29 C30 C25 -0.1(14)
N3 C32 C33 N4 0.6(9)
N4 C34 C35 C36 -109.6(8)
N4 C34 C35 Ru2 -25.1(7)
C34 C35 C36 Ru2 107.4(7)
C42 C38 C39 C40 0.9(8)
Ru2 C38 C39 C40 -61.5(5)
C42 C38 C39 Ru2 62.4(5)
C38 C39 C40 C41 -0.7(8)
Ru2 C39 C40 C41 -62.1(5)
C38 C39 C40 Ru2 61.4(5)
C39 C40 C41 C42 0.3(9)
Ru2 C40 C41 C42 -63.1(5)
C39 C40 C41 Ru2 63.4(5)
C40 C41 C42 C38 0.3(9)
Ru2 C41 C42 C38 -63.2(5)
C40 C41 C42 Ru2 63.5(5)
C39 C38 C42 C41 -0.7(8)
Ru2 C38 C42 C41 62.6(5)
C39 C38 C42 Ru2 -63.3(5)
C48 C43 C44 C45 -1.2(10)
P2 C43 C44 C45 -175.8(6)
C43 C44 C45 C46 0.3(11)
C44 C45 C46 C47 0.3(12)
C45 C46 C47 C48 -0.1(12)
C44 C43 C48 C47 1.4(10)
P2 C43 C48 C47 175.8(6)
C46 C47 C48 C43 -0.8(11)
C54 C49 C50 C51 -0.1(11)
P2 C49 C50 C51 -176.6(6)
C49 C50 C51 C52 -0.3(12)
C50 C51 C52 C53 0.2(12)
C51 C52 C53 C54 0.4(11)
C52 C53 C54 C49 -0.9(10)
C50 C49 C54 C53 0.8(10)
P2 C49 C54 C53 177.2(5)
C60 C55 C56 C57 0.8(12)
P2 C55 C56 C57 178.9(7)
C55 C56 C57 C58 0.3(13)
C56 C57 C58 C59 -1.9(14)
C57 C58 C59 C60 2.4(14)
C56 C55 C60 C59 -0.3(12)
P2 C55 C60 C59 -178.3(7)
C58 C59 C60 C55 -1.2(14)
N2 C1 N1 C2 0.2(9)
Ru1 C1 N1 C2 176.6(6)
N2 C1 N1 C7 -179.9(8)
Ru1 C1 N1 C7 -3.5(13)
C3 C2 N1 C1 0.0(10)
C3 C2 N1 C7 -179.8(8)
N1 C1 N2 C3 -0.4(9)
Ru1 C1 N2 C3 -177.5(5)
N1 C1 N2 C4 -179.0(6)
Ru1 C1 N2 C4 3.9(9)
C2 C3 N2 C1 0.5(9)
C2 C3 N2 C4 178.9(7)
C5 C4 N2 C1 -19.9(9)
C5 C4 N2 C3 161.8(7)
N4 C31 N3 C32 -0.6(9)
Ru2 C31 N3 C32 -176.9(6)
N4 C31 N3 C37 178.8(8)
Ru2 C31 N3 C37 2.4(13)
C33 C32 N3 C31 0.0(10)
C33 C32 N3 C37 -179.4(8)
N3 C31 N4 C33 0.9(9)
Ru2 C31 N4 C33 178.0(5)
N3 C31 N4 C34 177.9(6)
Ru2 C31 N4 C34 -5.0(9)
C32 C33 N4 C31 -1.0(9)
C32 C33 N4 C34 -177.5(7)
C35 C34 N4 C31 20.0(9)
C35 C34 N4 C33 -163.7(7)
C14 C13 P1 C19 162.9(6)
C18 C13 P1 C19 -20.3(7)
C14 C13 P1 C25 59.1(6)
C18 C13 P1 C25 -124.1(6)
C14 C13 P1 Ru1 -69.9(6)
C18 C13 P1 Ru1 106.9(6)
C20 C19 P1 C13 116.4(6)
C24 C19 P1 C13 -61.1(6)
C20 C19 P1 C25 -139.2(6)
C24 C19 P1 C25 43.3(7)
C20 C19 P1 Ru1 -10.4(7)
C24 C19 P1 Ru1 172.1(5)
C30 C25 P1 C13 -174.3(7)
C26 C25 P1 C13 9.5(7)
C30 C25 P1 C19 80.9(7)
C26 C25 P1 C19 -95.3(7)
C30 C25 P1 Ru1 -46.8(7)
C26 C25 P1 Ru1 137.0(6)
C48 C43 P2 C49 21.7(7)
C44 C43 P2 C49 -163.9(6)
C48 C43 P2 C55 124.4(6)
C44 C43 P2 C55 -61.2(6)
C48 C43 P2 Ru2 -105.7(6)
C44 C43 P2 Ru2 68.6(6)
C50 C49 P2 C43 62.4(6)
C54 C49 P2 C43 -114.0(6)
C50 C49 P2 C55 -43.3(6)
C54 C49 P2 C55 140.3(6)
C50 C49 P2 Ru2 -171.2(5)
C54 C49 P2 Ru2 12.4(6)
C60 C55 P2 C43 -1.2(8)
C56 C55 P2 C43 -179.2(6)
C60 C55 P2 C49 103.0(7)
C56 C55 P2 C49 -75.0(7)
C60 C55 P2 Ru2 -129.6(6)
C56 C55 P2 Ru2 52.4(7)
N2 C1 Ru1 C5 9.0(6)
N1 C1 Ru1 C5 -166.9(9)
N2 C1 Ru1 C9 156.9(6)
N1 C1 Ru1 C9 -19.0(9)
N2 C1 Ru1 C6 -14.2(7)
N1 C1 Ru1 C6 169.9(8)
N2 C1 Ru1 C8 166.6(5)
N1 C1 Ru1 C8 -9.3(11)
N2 C1 Ru1 C10 121.3(6)
N1 C1 Ru1 C10 -54.5(8)
N2 C1 Ru1 C12 99.9(8)
N1 C1 Ru1 C12 -75.9(11)
N2 C1 Ru1 C11 91.6(6)
N1 C1 Ru1 C11 -84.2(8)
N2 C1 Ru1 P1 -97.1(6)
N1 C1 Ru1 P1 87.0(8)
C6 C5 Ru1 C1 -139.5(5)
C4 C5 Ru1 C1 -19.7(5)
C6 C5 Ru1 C9 126.8(6)
C4 C5 Ru1 C9 -113.4(7)
C4 C5 Ru1 C6 119.8(8)
C6 C5 Ru1 C8 62.4(7)
C4 C5 Ru1 C8 -177.8(5)
C6 C5 Ru1 C10 133.7(5)
C4 C5 Ru1 C10 -106.5(6)
C6 C5 Ru1 C12 70.2(5)
C4 C5 Ru1 C12 -170.1(6)
C6 C5 Ru1 C11 104.4(5)
C4 C5 Ru1 C11 -135.8(6)
C6 C5 Ru1 P1 -55.1(5)
C4 C5 Ru1 P1 64.7(6)
C10 C9 Ru1 C1 -74.7(5)
C8 C9 Ru1 C1 169.9(5)
C10 C9 Ru1 C5 10.7(9)
C8 C9 Ru1 C5 -104.7(7)
C10 C9 Ru1 C6 87.3(8)
C8 C9 Ru1 C6 -28.1(9)
C10 C9 Ru1 C8 115.4(7)
C8 C9 Ru1 C10 -115.4(7)
C10 C9 Ru1 C12 78.0(5)
C8 C9 Ru1 C12 -37.4(5)
C10 C9 Ru1 C11 36.3(5)
C8 C9 Ru1 C11 -79.1(6)
C10 C9 Ru1 P1 -167.4(4)
C8 C9 Ru1 P1 77.2(5)
C5 C6 Ru1 C1 40.2(5)
C5 C6 Ru1 C9 -121.9(7)
C5 C6 Ru1 C8 -140.3(5)
C5 C6 Ru1 C10 -66.4(6)
C5 C6 Ru1 C12 -113.7(5)
C5 C6 Ru1 C11 -78.1(5)
C5 C6 Ru1 P1 127.2(5)
C9 C8 Ru1 C1 -15.6(8)
C12 C8 Ru1 C1 -132.6(6)
C9 C8 Ru1 C5 129.6(6)
C12 C8 Ru1 C5 12.6(7)
C12 C8 Ru1 C9 -117.0(7)
C9 C8 Ru1 C6 165.3(5)
C12 C8 Ru1 C6 48.2(6)
C9 C8 Ru1 C10 38.4(5)
C12 C8 Ru1 C10 -78.7(5)
C9 C8 Ru1 C12 117.0(7)
C9 C8 Ru1 C11 80.0(5)
C12 C8 Ru1 C11 -37.0(5)
C9 C8 Ru1 P1 -109.6(5)
C12 C8 Ru1 P1 133.4(5)
C11 C10 Ru1 C1 -130.9(5)
C9 C10 Ru1 C1 110.8(5)
C11 C10 Ru1 C5 -55.7(6)
C9 C10 Ru1 C5 -174.1(5)
C11 C10 Ru1 C9 118.4(7)
C11 C10 Ru1 C6 -19.9(7)
C9 C10 Ru1 C6 -138.3(5)
C11 C10 Ru1 C8 79.9(6)
C9 C10 Ru1 C8 -38.5(5)
C11 C10 Ru1 C12 37.5(5)
C9 C10 Ru1 C12 -80.8(6)
C9 C10 Ru1 C11 -118.4(7)
C11 C10 Ru1 P1 138.1(4)
C9 C10 Ru1 P1 19.8(7)
C11 C12 Ru1 C1 -12.7(9)
C8 C12 Ru1 C1 104.8(8)
C11 C12 Ru1 C5 70.9(5)
C8 C12 Ru1 C5 -171.7(5)
C11 C12 Ru1 C9 -79.8(5)
C8 C12 Ru1 C9 37.6(5)
C11 C12 Ru1 C6 104.7(5)
C8 C12 Ru1 C6 -137.9(5)
C11 C12 Ru1 C8 -117.4(7)
C11 C12 Ru1 C10 -37.4(5)
C8 C12 Ru1 C10 80.1(5)
C8 C12 Ru1 C11 117.4(7)
C11 C12 Ru1 P1 -173.2(4)
C8 C12 Ru1 P1 -55.7(5)
C10 C11 Ru1 C1 56.6(6)
C12 C11 Ru1 C1 173.3(5)
C10 C11 Ru1 C5 130.1(5)
C12 C11 Ru1 C5 -113.1(5)
C10 C11 Ru1 C9 -37.0(5)
C12 C11 Ru1 C9 79.8(5)
C10 C11 Ru1 C6 165.5(5)
C12 C11 Ru1 C6 -77.8(5)
C10 C11 Ru1 C8 -79.4(6)
C12 C11 Ru1 C8 37.3(5)
C12 C11 Ru1 C10 116.7(7)
C10 C11 Ru1 C12 -116.7(7)
C10 C11 Ru1 P1 -102.5(6)
C12 C11 Ru1 P1 14.2(9)
C13 P1 Ru1 C1 47.2(3)
C19 P1 Ru1 C1 166.9(3)
C25 P1 Ru1 C1 -73.2(3)
C13 P1 Ru1 C5 -27.1(3)
C19 P1 Ru1 C5 92.6(3)
C25 P1 Ru1 C5 -147.5(3)
C13 P1 Ru1 C9 151.9(3)
C19 P1 Ru1 C9 -88.4(3)
C25 P1 Ru1 C9 31.4(4)
C13 P1 Ru1 C6 -56.3(3)
C19 P1 Ru1 C6 63.4(3)
C25 P1 Ru1 C6 -176.7(3)
C13 P1 Ru1 C8 -171.9(3)
C19 P1 Ru1 C8 -52.2(3)
C25 P1 Ru1 C8 67.7(4)
C13 P1 Ru1 C10 139.7(4)
C19 P1 Ru1 C10 -100.7(4)
C25 P1 Ru1 C10 19.2(5)
C13 P1 Ru1 C12 -142.0(4)
C19 P1 Ru1 C12 -22.3(4)
C25 P1 Ru1 C12 97.5(4)
C13 P1 Ru1 C11 -151.6(6)
C19 P1 Ru1 C11 -32.0(6)
C25 P1 Ru1 C11 87.9(6)
N3 C31 Ru2 C35 168.1(9)
N4 C31 Ru2 C35 -7.8(6)
N3 C31 Ru2 C41 19.7(9)
N4 C31 Ru2 C41 -156.3(6)
N3 C31 Ru2 C42 10.6(11)
N4 C31 Ru2 C42 -165.4(5)
N3 C31 Ru2 C36 -167.2(8)
N4 C31 Ru2 C36 16.9(6)
N3 C31 Ru2 C40 54.7(8)
N4 C31 Ru2 C40 -121.2(6)
N3 C31 Ru2 C38 77.6(10)
N4 C31 Ru2 C38 -98.4(8)
N3 C31 Ru2 C39 84.9(8)
N4 C31 Ru2 C39 -91.0(6)
N3 C31 Ru2 P2 -84.8(8)
N4 C31 Ru2 P2 99.3(6)
C36 C35 Ru2 C31 136.4(5)
C34 C35 Ru2 C31 18.4(5)
C36 C35 Ru2 C41 -127.6(6)
C34 C35 Ru2 C41 114.5(7)
C36 C35 Ru2 C42 -64.9(6)
C34 C35 Ru2 C42 177.2(5)
C34 C35 Ru2 C36 -117.9(7)
C36 C35 Ru2 C40 -137.8(5)
C34 C35 Ru2 C40 104.3(6)
C36 C35 Ru2 C38 -73.4(5)
C34 C35 Ru2 C38 168.7(5)
C36 C35 Ru2 C39 -108.6(5)
C34 C35 Ru2 C39 133.5(6)
C36 C35 Ru2 P2 51.3(5)
C34 C35 Ru2 P2 -66.6(5)
C42 C41 Ru2 C31 -170.5(5)
C40 C41 Ru2 C31 72.3(5)
C42 C41 Ru2 C35 101.6(7)
C40 C41 Ru2 C35 -15.6(8)
C40 C41 Ru2 C42 -117.2(7)
C42 C41 Ru2 C36 23.5(9)
C40 C41 Ru2 C36 -93.7(7)
C42 C41 Ru2 C40 117.2(7)
C42 C41 Ru2 C38 37.4(5)
C40 C41 Ru2 C38 -79.9(5)
C42 C41 Ru2 C39 79.8(5)
C40 C41 Ru2 C39 -37.4(5)
C42 C41 Ru2 P2 -77.3(5)
C40 C41 Ru2 P2 165.4(4)
C41 C42 Ru2 C31 14.7(8)
C38 C42 Ru2 C31 131.9(5)
C41 C42 Ru2 C35 -131.2(5)
C38 C42 Ru2 C35 -14.0(7)
C38 C42 Ru2 C41 117.1(7)
C41 C42 Ru2 C36 -167.7(5)
C38 C42 Ru2 C36 -50.6(5)
C41 C42 Ru2 C40 -37.5(5)
C38 C42 Ru2 C40 79.7(5)
C41 C42 Ru2 C38 -117.1(7)
C41 C42 Ru2 C39 -79.5(5)
C38 C42 Ru2 C39 37.7(5)
C41 C42 Ru2 P2 108.5(5)
C38 C42 Ru2 P2 -134.4(4)
C35 C36 Ru2 C31 -43.3(5)
C35 C36 Ru2 C41 122.8(7)
C35 C36 Ru2 C42 138.2(5)
C35 C36 Ru2 C40 62.8(6)
C35 C36 Ru2 C38 110.7(5)
C35 C36 Ru2 C39 74.7(5)
C35 C36 Ru2 P2 -131.0(5)
C41 C40 Ru2 C31 -113.0(5)
C39 C40 Ru2 C31 130.0(5)
C41 C40 Ru2 C35 171.5(5)
C39 C40 Ru2 C35 54.5(5)
C39 C40 Ru2 C41 -116.9(7)
C41 C40 Ru2 C42 37.3(5)
C39 C40 Ru2 C42 -79.7(5)
C41 C40 Ru2 C36 136.6(5)
C39 C40 Ru2 C36 19.7(6)
C41 C40 Ru2 C38 79.3(5)
C39 C40 Ru2 C38 -37.6(5)
C41 C40 Ru2 C39 116.9(7)
C41 C40 Ru2 P2 -22.0(6)
C39 C40 Ru2 P2 -138.9(4)
C42 C38 Ru2 C31 -105.8(7)
C39 C38 Ru2 C31 11.1(8)
C42 C38 Ru2 C35 170.6(5)
C39 C38 Ru2 C35 -72.5(5)
C42 C38 Ru2 C41 -37.4(5)
C39 C38 Ru2 C41 79.6(5)
C39 C38 Ru2 C42 116.9(7)
C42 C38 Ru2 C36 136.1(5)
C39 C38 Ru2 C36 -107.0(5)
C42 C38 Ru2 C40 -79.7(5)
C39 C38 Ru2 C40 37.2(5)
C42 C38 Ru2 C39 -116.9(7)
C42 C38 Ru2 P2 54.0(5)
C39 C38 Ru2 P2 171.0(4)
C40 C39 Ru2 C31 -57.0(5)
C38 C39 Ru2 C31 -174.1(4)
C40 C39 Ru2 C35 -131.5(5)
C38 C39 Ru2 C35 111.4(5)
C40 C39 Ru2 C41 37.7(5)
C38 C39 Ru2 C41 -79.4(5)
C40 C39 Ru2 C42 79.8(5)
C38 C39 Ru2 C42 -37.4(4)
C40 C39 Ru2 C36 -166.2(5)
C38 C39 Ru2 C36 76.7(5)
C38 C39 Ru2 C40 -117.1(7)
C40 C39 Ru2 C38 117.1(7)
C40 C39 Ru2 P2 98.4(6)
C38 C39 Ru2 P2 -18.7(8)
C43 P2 Ru2 C31 -49.2(3)
C49 P2 Ru2 C31 -168.3(3)
C55 P2 Ru2 C31 73.3(3)
C43 P2 Ru2 C35 26.0(3)
C49 P2 Ru2 C35 -93.1(3)
C55 P2 Ru2 C35 148.4(3)
C43 P2 Ru2 C41 -154.6(3)
C49 P2 Ru2 C41 86.3(3)
C55 P2 Ru2 C41 -32.1(3)
C43 P2 Ru2 C42 169.5(3)
C49 P2 Ru2 C42 50.4(3)
C55 P2 Ru2 C42 -68.0(3)
C43 P2 Ru2 C36 53.7(3)
C49 P2 Ru2 C36 -65.4(3)
C55 P2 Ru2 C36 176.1(3)
C43 P2 Ru2 C40 -141.1(4)
C49 P2 Ru2 C40 99.8(4)
C55 P2 Ru2 C40 -18.7(4)
C43 P2 Ru2 C38 140.4(3)
C49 P2 Ru2 C38 21.3(3)
C55 P2 Ru2 C38 -97.1(3)
C43 P2 Ru2 C39 153.1(5)
C49 P2 Ru2 C39 34.0(6)
C55 P2 Ru2 C39 -84.4(6)
